data_7131327
loop_
_publ_author_name
'Fan, Ya-Xin'
'Huang, Hong-Li'
'Su, Qing-Qiang'
'Lv, Yong-Zheng'
'Li, Shan'
'Ma, Yan-Hua'
'Mao, Yan-Xin'
'Ma, Chun-Lin'
'Du, Ji-Yuan'

_publ_section_title
;
 Br&#xf8;nsted acid-mediated tandem cyclization of triarylphosphines and
 <i>in situ</i> generated <i>ortho</i>-alkynyl quinone methides: access to
 heterocyclic quaternary phosphonium salts.
;
_journal_issue 23
_journal_name_full 'Chemical communications (Cambridge, England)'
_journal_page_first 3463
_journal_page_last 3466
_journal_paper_doi 10.1039/d2cc06994f
_journal_volume 59
_journal_year 2023
_chemical_formula_sum 'C34 H26 F3 O4 P S'
_chemical_formula_weight 618.58
_space_group_crystal_system triclinic
_space_group_IT_number 2
_space_group_name_Hall '-P 1'
_space_group_name_H-M_alt 'P -1'
_atom_sites_solution_hydrogens geom
_audit_creation_method SHELXL-2014/6
_audit_update_record
;
2022-11-11 deposited with the CCDC.	2023-02-22 downloaded from the CCDC.
;
_cell_angle_alpha 98.275(2)
_cell_angle_beta 97.020(2)
_cell_angle_gamma 116.223(4)
_cell_formula_units_Z 2
_cell_length_a 9.7924(8)
_cell_length_b 10.8723(9)
_cell_length_c 16.3126(14)
_cell_measurement_reflns_used 1900
_cell_measurement_temperature 298(2)
_cell_measurement_theta_max 27.0985
_cell_measurement_theta_min 2.371
_cell_volume 1507.6(2)
_computing_cell_refinement 'Bruker SMART'
_computing_data_collection 'Bruker SMART'
_computing_data_reduction 'Bruker SHELXTL'
_computing_molecular_graphics 'Bruker SHELXTL'
_computing_publication_material 'Bruker SHELXTL'
_computing_structure_refinement 'Bruker SHELXTL'
_computing_structure_solution 'Bruker SHELXTL'
_diffrn_ambient_temperature 298(2)
_diffrn_measured_fraction_theta_full 0.954
_diffrn_measured_fraction_theta_max 0.979
_diffrn_measurement_device_type 'CCD area detector'
_diffrn_measurement_method 'phi and omega scans'
_diffrn_radiation_type MoK\a
_diffrn_radiation_wavelength 0.71073
_diffrn_reflns_av_R_equivalents 0.0373
_diffrn_reflns_av_unetI/netI 0.0741
_diffrn_reflns_Laue_measured_fraction_full 0.954
_diffrn_reflns_Laue_measured_fraction_max 0.979
_diffrn_reflns_limit_h_max 11
_diffrn_reflns_limit_h_min -11
_diffrn_reflns_limit_k_max 12
_diffrn_reflns_limit_k_min -8
_diffrn_reflns_limit_l_max 16
_diffrn_reflns_limit_l_min -19
_diffrn_reflns_number 7386
_diffrn_reflns_point_group_measured_fraction_full 0.954
_diffrn_reflns_point_group_measured_fraction_max 0.979
_diffrn_reflns_theta_full 25.242
_diffrn_reflns_theta_max 25.019
_diffrn_reflns_theta_min 2.142
_exptl_absorpt_coefficient_mu 0.217
_exptl_absorpt_correction_T_max 0.979
_exptl_absorpt_correction_T_min 0.947
_exptl_absorpt_correction_type multi-scan
_exptl_absorpt_process_details sadabs
_exptl_crystal_colour colorless
_exptl_crystal_density_diffrn 1.363
_exptl_crystal_description block
_exptl_crystal_F_000 640
_exptl_crystal_size_max 0.410
_exptl_crystal_size_mid 0.210
_exptl_crystal_size_min 0.100
_exptl_transmission_factor_max 0.979
_exptl_transmission_factor_min 0.947
_refine_diff_density_max 0.495
_refine_diff_density_min -0.552
_refine_diff_density_rms 0.064
_refine_ls_extinction_method none
_refine_ls_goodness_of_fit_ref 0.974
_refine_ls_hydrogen_treatment constr
_refine_ls_matrix_type full
_refine_ls_number_parameters 388
_refine_ls_number_reflns 5199
_refine_ls_number_restraints 0
_refine_ls_restrained_S_all 0.974
_refine_ls_R_factor_all 0.1108
_refine_ls_R_factor_gt 0.0707
_refine_ls_shift/su_max 0.000
_refine_ls_shift/su_mean 0.000
_refine_ls_structure_factor_coef Fsqd
_refine_ls_weighting_details 'w=1/[\s^2^(Fo^2^)+(0.1108P)^2^] where P=(Fo^2^+2Fc^2^)/3'
_refine_ls_weighting_scheme calc
_refine_ls_wR_factor_gt 0.1738
_refine_ls_wR_factor_ref 0.1939
_reflns_Friedel_coverage 0.000
_reflns_number_gt 3238
_reflns_number_total 5199
_reflns_threshold_expression 'I > 2\s(I)'
_cod_data_source_file d2cc06994f2.cif
_cod_data_source_block 211113e
_cod_depositor_comments 'Adding full bibliography for 7131326--7131327.cif.'
_cod_database_code 7131327
_shelx_space_group_comment
;
The symmetry employed for this shelxl refinement is uniquely defined
by the following loop, which should always be used as a source of
symmetry information in preference to the above space-group names.
They are only intended as comments.
;
_shelx_estimated_absorpt_t_min 0.916
_shelx_estimated_absorpt_t_max 0.979
_shelxl_version_number 2014/6

loop_
_space_group_symop_operation_xyz
'x, y, z'
'-x, -y, -z'

loop_
_atom_site_label
_atom_site_type_symbol
_atom_site_fract_x
_atom_site_fract_y
_atom_site_fract_z
_atom_site_U_iso_or_equiv
_atom_site_adp_type
_atom_site_occupancy
_atom_site_site_symmetry_order
_atom_site_calc_flag
_atom_site_refinement_flags_posn
_atom_site_refinement_flags_adp
_atom_site_refinement_flags_occupancy
_atom_site_disorder_assembly
_atom_site_disorder_group
P1 P 0.16617(11) 0.84764(9) 0.26056(6) 0.0337(3) Uani 1 1 d . . . . .
S1 S 0.01266(13) 0.72584(11) 0.72148(7) 0.0500(3) Uani 1 1 d . . . . .
O1 O 0.3567(3) 1.2610(2) 0.26919(16) 0.0450(7) Uani 1 1 d . . . . .
C29 C 0.3613(4) 1.1247(4) 0.3619(2) 0.0338(8) Uani 1 1 d . . . . .
C6 C 0.0624(4) 0.8061(4) 0.3455(2) 0.0351(9) Uani 1 1 d . . . . .
C27 C 0.2623(4) 1.0342(3) 0.2792(2) 0.0331(8) Uani 1 1 d . . . . .
C18 C 0.3103(4) 0.7871(4) 0.2623(2) 0.0354(9) Uani 1 1 d . . . . .
C26 C 0.2640(4) 1.1233(4) 0.2273(2) 0.0389(9) Uani 1 1 d . . . . .
C28 C 0.4168(5) 1.2612(4) 0.3508(2) 0.0395(9) Uani 1 1 d . . . . .
O4 O -0.1005(4) 0.6157(3) 0.6512(2) 0.0727(10) Uani 1 1 d . . . . .
C30 C 0.4103(5) 1.1028(4) 0.4406(2) 0.0442(10) Uani 1 1 d . . . . .
H30 H 0.3749 1.0126 0.4504 0.053 Uiso 1 1 calc R U . . .
C5 C -0.0208(4) 0.8782(4) 0.3660(2) 0.0426(9) Uani 1 1 d . . . . .
H5 H -0.0197 0.9465 0.3374 0.051 Uiso 1 1 calc R U . . .
C11 C 0.4687(4) 0.8821(4) 0.2780(2) 0.0402(9) Uani 1 1 d . . . . .
H11 H 0.5012 0.9783 0.2883 0.048 Uiso 1 1 calc R U . . .
C33 C 0.5204(5) 1.3804(4) 0.4125(3) 0.0497(11) Uani 1 1 d . . . . .
H33 H 0.5555 1.4705 0.4027 0.060 Uiso 1 1 calc R U . . .
C7 C 0.2614(5) 0.6422(4) 0.2461(2) 0.0463(10) Uani 1 1 d . . . . .
H7 H 0.1559 0.5785 0.2341 0.056 Uiso 1 1 calc R U . . .
C25 C 0.1892(5) 1.1049(4) 0.1380(2) 0.0443(10) Uani 1 1 d . . . . .
H25A H 0.1488 1.1717 0.1366 0.053 Uiso 1 1 calc R U . . .
H25B H 0.1012 1.0113 0.1199 0.053 Uiso 1 1 calc R U . . .
F2 F 0.3132(3) 0.8142(3) 0.7677(2) 0.0943(10) Uani 1 1 d . . . . .
C24 C 0.2942(5) 1.1240(4) 0.0749(2) 0.0471(10) Uani 1 1 d . . . . .
C17 C 0.0323(5) 0.7627(4) 0.1590(2) 0.0410(9) Uani 1 1 d . . . . .
O3 O -0.0090(4) 0.6967(3) 0.80317(19) 0.0718(10) Uani 1 1 d . . . . .
C10 C 0.5764(5) 0.8332(4) 0.2781(3) 0.0533(11) Uani 1 1 d . . . . .
H10 H 0.6819 0.8963 0.2879 0.064 Uiso 1 1 calc R U . . .
O2 O 0.0503(4) 0.8669(3) 0.7162(2) 0.0860(11) Uani 1 1 d . . . . .
C1 C 0.0605(5) 0.7038(4) 0.3889(2) 0.0489(11) Uani 1 1 d . . . . .
H1 H 0.1139 0.6538 0.3751 0.059 Uiso 1 1 calc R U . . .
C4 C -0.1051(5) 0.8477(4) 0.4294(3) 0.0546(11) Uani 1 1 d . . . . .
H4 H -0.1611 0.8955 0.4426 0.066 Uiso 1 1 calc R U . . .
C3 C -0.1070(5) 0.7476(5) 0.4732(3) 0.0567(12) Uani 1 1 d . . . . .
H3 H -0.1642 0.7276 0.5154 0.068 Uiso 1 1 calc R U . . .
C32 C 0.5679(5) 1.3561(4) 0.4893(3) 0.0549(12) Uani 1 1 d . . . . .
H32 H 0.6379 1.4322 0.5326 0.066 Uiso 1 1 calc R U . . .
C31 C 0.5135(5) 1.2204(4) 0.5034(2) 0.0514(11) Uani 1 1 d . . . . .
H31 H 0.5469 1.2083 0.5561 0.062 Uiso 1 1 calc R U . . .
C9 C 0.5277(5) 0.6891(5) 0.2634(3) 0.0575(12) Uani 1 1 d . . . . .
H9 H 0.6011 0.6567 0.2641 0.069 Uiso 1 1 calc R U . . .
C8 C 0.3715(5) 0.5943(4) 0.2480(3) 0.0535(11) Uani 1 1 d . . . . .
H8 H 0.3400 0.4984 0.2388 0.064 Uiso 1 1 calc R U . . .
F3 F 0.1812(5) 0.5945(4) 0.7227(3) 0.1459(18) Uani 1 1 d . . . . .
C2 C -0.0234(6) 0.6777(5) 0.4538(3) 0.0639(13) Uani 1 1 d . . . . .
H2 H -0.0225 0.6120 0.4843 0.077 Uiso 1 1 calc R U . . .
C12 C 0.0876(6) 0.7351(5) 0.0876(3) 0.0630(13) Uani 1 1 d . . . . .
H12 H 0.1927 0.7604 0.0922 0.076 Uiso 1 1 calc R U . . .
F1 F 0.2251(5) 0.7365(6) 0.6367(3) 0.157(2) Uani 1 1 d . . . . .
C34 C 0.1912(6) 0.7183(5) 0.7114(4) 0.0720(14) Uani 1 1 d . . . . .
C13 C -0.0147(8) 0.6696(5) 0.0090(3) 0.0772(16) Uani 1 1 d . . . . .
H13 H 0.0223 0.6515 -0.0388 0.093 Uiso 1 1 calc R U . . .
C23 C 0.4487(6) 1.2279(6) 0.0929(3) 0.0744(15) Uani 1 1 d . . . . .
H23 H 0.4922 1.2874 0.1464 0.089 Uiso 1 1 calc R U . . .
C16 C -0.1237(6) 0.7259(6) 0.1508(3) 0.0772(16) Uani 1 1 d . . . . .
H16 H -0.1620 0.7451 0.1978 0.093 Uiso 1 1 calc R U . . .
C19 C 0.2333(7) 1.0379(5) -0.0067(3) 0.0686(14) Uani 1 1 d . . . . .
H19 H 0.1305 0.9673 -0.0206 0.082 Uiso 1 1 calc R U . . .
C14 C -0.1699(8) 0.6317(5) 0.0022(3) 0.0849(18) Uani 1 1 d . . . . .
H14 H -0.2385 0.5866 -0.0500 0.102 Uiso 1 1 calc R U . . .
C22 C 0.5393(7) 1.2440(8) 0.0315(4) 0.111(2) Uani 1 1 d . . . . .
H22 H 0.6428 1.3131 0.0447 0.133 Uiso 1 1 calc R U . . .
C21 C 0.4770(9) 1.1593(9) -0.0475(4) 0.125(3) Uani 1 1 d . . . . .
H21 H 0.5378 1.1710 -0.0882 0.150 Uiso 1 1 calc R U . . .
C15 C -0.2230(7) 0.6603(7) 0.0721(4) 0.102(2) Uani 1 1 d . . . . .
H15 H -0.3281 0.6352 0.0670 0.122 Uiso 1 1 calc R U . . .
C20 C 0.3251(9) 1.0569(8) -0.0672(4) 0.103(2) Uani 1 1 d . . . . .
H20 H 0.2829 0.9996 -0.1214 0.124 Uiso 1 1 calc R U . . .

loop_
_atom_site_aniso_label
_atom_site_aniso_U_11
_atom_site_aniso_U_22
_atom_site_aniso_U_33
_atom_site_aniso_U_23
_atom_site_aniso_U_13
_atom_site_aniso_U_12
P1 0.0327(6) 0.0379(5) 0.0332(5) 0.0105(4) 0.0074(4) 0.0178(4)
S1 0.0502(7) 0.0530(6) 0.0514(7) 0.0168(5) 0.0140(5) 0.0258(5)
O1 0.0595(19) 0.0404(14) 0.0409(15) 0.0128(12) 0.0092(13) 0.0275(14)
C29 0.039(2) 0.0403(19) 0.0280(19) 0.0094(15) 0.0107(16) 0.0226(17)
C6 0.035(2) 0.0382(19) 0.0300(19) 0.0093(15) 0.0039(16) 0.0158(17)
C27 0.039(2) 0.0337(18) 0.0327(19) 0.0088(15) 0.0081(16) 0.0215(17)
C18 0.037(2) 0.043(2) 0.030(2) 0.0088(16) 0.0077(16) 0.0220(18)
C26 0.039(2) 0.044(2) 0.036(2) 0.0101(17) 0.0086(17) 0.0218(18)
C28 0.046(2) 0.045(2) 0.035(2) 0.0121(17) 0.0117(18) 0.0248(19)
O4 0.055(2) 0.079(2) 0.062(2) 0.0122(17) 0.0009(16) 0.0153(17)
C30 0.052(3) 0.046(2) 0.038(2) 0.0118(18) 0.0083(19) 0.025(2)
C5 0.041(2) 0.053(2) 0.043(2) 0.0161(18) 0.0132(18) 0.027(2)
C11 0.035(2) 0.045(2) 0.046(2) 0.0177(18) 0.0103(17) 0.0201(19)
C33 0.060(3) 0.037(2) 0.049(3) 0.0037(19) 0.016(2) 0.022(2)
C7 0.041(2) 0.041(2) 0.054(3) 0.0126(18) 0.0100(19) 0.0157(19)
C25 0.048(3) 0.054(2) 0.038(2) 0.0203(18) 0.0059(18) 0.028(2)
F2 0.0504(19) 0.083(2) 0.129(3) 0.0167(19) -0.0036(18) 0.0207(16)
C24 0.056(3) 0.062(3) 0.035(2) 0.0181(19) 0.0063(19) 0.036(2)
C17 0.043(3) 0.039(2) 0.037(2) 0.0088(17) 0.0017(17) 0.0177(18)
O3 0.083(3) 0.079(2) 0.0487(19) 0.0179(16) 0.0217(17) 0.0306(19)
C10 0.041(3) 0.058(3) 0.067(3) 0.023(2) 0.016(2) 0.024(2)
O2 0.091(3) 0.065(2) 0.124(3) 0.043(2) 0.029(2) 0.048(2)
C1 0.064(3) 0.051(2) 0.043(2) 0.0193(19) 0.017(2) 0.033(2)
C4 0.050(3) 0.065(3) 0.047(3) 0.007(2) 0.015(2) 0.026(2)
C3 0.061(3) 0.066(3) 0.042(2) 0.014(2) 0.024(2) 0.024(2)
C32 0.060(3) 0.053(2) 0.042(2) -0.009(2) 0.008(2) 0.024(2)
C31 0.057(3) 0.063(3) 0.034(2) 0.0054(19) 0.0030(19) 0.031(2)
C9 0.056(3) 0.077(3) 0.065(3) 0.027(2) 0.024(2) 0.047(3)
C8 0.060(3) 0.048(2) 0.067(3) 0.017(2) 0.020(2) 0.035(2)
F3 0.098(3) 0.081(2) 0.256(5) -0.001(3) 0.003(3) 0.060(2)
C2 0.082(4) 0.063(3) 0.053(3) 0.032(2) 0.024(3) 0.031(3)
C12 0.069(3) 0.080(3) 0.040(3) 0.006(2) 0.008(2) 0.038(3)
F1 0.096(3) 0.281(6) 0.089(3) 0.011(3) 0.043(2) 0.088(3)
C34 0.061(4) 0.065(3) 0.083(4) 0.002(3) 0.005(3) 0.030(3)
C13 0.115(5) 0.087(4) 0.035(3) 0.001(2) 0.003(3) 0.059(4)
C23 0.059(3) 0.109(4) 0.044(3) 0.019(3) 0.012(2) 0.029(3)
C16 0.050(3) 0.116(4) 0.049(3) 0.000(3) -0.001(2) 0.032(3)
C19 0.081(4) 0.078(3) 0.046(3) 0.011(2) 0.013(3) 0.037(3)
C14 0.097(5) 0.076(4) 0.054(3) -0.003(3) -0.023(3) 0.032(3)
C22 0.065(4) 0.176(7) 0.069(4) 0.031(4) 0.023(3) 0.033(4)
C21 0.094(6) 0.220(9) 0.061(4) 0.024(5) 0.039(4) 0.070(6)
C15 0.055(4) 0.140(6) 0.077(4) -0.003(4) -0.017(3) 0.031(4)
C20 0.120(6) 0.149(6) 0.044(3) 0.000(3) 0.019(4) 0.071(5)

loop_
_atom_type_symbol
_atom_type_description
_atom_type_scat_dispersion_real
_atom_type_scat_dispersion_imag
_atom_type_scat_source
C C 0.0033 0.0016 'International Tables Vol C Tables 4.2.6.8 and 6.1.1.4'
H H 0.0000 0.0000 'International Tables Vol C Tables 4.2.6.8 and 6.1.1.4'
O O 0.0106 0.0060 'International Tables Vol C Tables 4.2.6.8 and 6.1.1.4'
S S 0.1246 0.1234 'International Tables Vol C Tables 4.2.6.8 and 6.1.1.4'
P P 0.1023 0.0942 'International Tables Vol C Tables 4.2.6.8 and 6.1.1.4'
F F 0.0171 0.0103 'International Tables Vol C Tables 4.2.6.8 and 6.1.1.4'

loop_
_geom_angle_atom_site_label_1
_geom_angle_atom_site_label_2
_geom_angle_atom_site_label_3
_geom_angle
_geom_angle_site_symmetry_1
_geom_angle_site_symmetry_3
_geom_angle_publ_flag
C27 P1 C18 108.69(17) . . ?
C27 P1 C6 105.50(16) . . ?
C18 P1 C6 111.84(16) . . ?
C27 P1 C17 113.63(17) . . ?
C18 P1 C17 107.08(17) . . ?
C6 P1 C17 110.19(18) . . ?
O2 S1 O3 114.3(2) . . ?
O2 S1 O4 116.5(2) . . ?
O3 S1 O4 114.3(2) . . ?
O2 S1 C34 102.9(2) . . ?
O3 S1 C34 103.5(2) . . ?
O4 S1 C34 102.9(2) . . ?
C26 O1 C28 107.5(3) . . ?
C28 C29 C30 118.8(3) . . ?
C28 C29 C27 105.3(3) . . ?
C30 C29 C27 135.9(3) . . ?
C5 C6 C1 119.7(4) . . ?
C5 C6 P1 117.7(3) . . ?
C1 C6 P1 122.6(3) . . ?
C26 C27 C29 106.2(3) . . ?
C26 C27 P1 131.2(3) . . ?
C29 C27 P1 122.5(2) . . ?
C11 C18 C7 120.0(4) . . ?
C11 C18 P1 121.0(3) . . ?
C7 C18 P1 119.1(3) . . ?
C27 C26 O1 110.7(3) . . ?
C27 C26 C25 135.1(3) . . ?
O1 C26 C25 114.2(3) . . ?
C29 C28 O1 110.2(3) . . ?
C29 C28 C33 124.5(4) . . ?
O1 C28 C33 125.3(3) . . ?
C31 C30 C29 117.8(4) . . ?
C4 C5 C6 119.8(4) . . ?
C10 C11 C18 119.9(4) . . ?
C32 C33 C28 115.7(4) . . ?
C8 C7 C18 119.6(4) . . ?
C26 C25 C24 115.3(3) . . ?
C23 C24 C19 117.6(4) . . ?
C23 C24 C25 123.1(4) . . ?
C19 C24 C25 119.3(4) . . ?
C16 C17 C12 119.2(4) . . ?
C16 C17 P1 121.2(3) . . ?
C12 C17 P1 119.6(3) . . ?
C11 C10 C9 120.1(4) . . ?
C6 C1 C2 118.9(4) . . ?
C3 C4 C5 120.9(4) . . ?
C2 C3 C4 119.4(4) . . ?
C33 C32 C31 121.6(4) . . ?
C30 C31 C32 121.6(4) . . ?
C8 C9 C10 120.6(4) . . ?
C9 C8 C7 119.9(4) . . ?
C3 C2 C1 121.2(4) . . ?
C17 C12 C13 120.0(5) . . ?
F2 C34 F1 106.0(5) . . ?
F2 C34 F3 105.2(4) . . ?
F1 C34 F3 109.0(5) . . ?
F2 C34 S1 113.7(4) . . ?
F1 C34 S1 111.6(4) . . ?
F3 C34 S1 111.0(4) . . ?
C14 C13 C12 120.0(5) . . ?
C24 C23 C22 120.8(5) . . ?
C17 C16 C15 119.6(5) . . ?
C20 C19 C24 120.6(5) . . ?
C15 C14 C13 119.8(5) . . ?
C21 C22 C23 120.4(6) . . ?
C22 C21 C20 120.1(6) . . ?
C14 C15 C16 121.4(6) . . ?
C21 C20 C19 120.4(5) . . ?

loop_
_geom_bond_atom_site_label_1
_geom_bond_atom_site_label_2
_geom_bond_distance
_geom_bond_site_symmetry_2
_geom_bond_publ_flag
P1 C27 1.777(3) . ?
P1 C18 1.801(4) . ?
P1 C6 1.809(4) . ?
P1 C17 1.810(4) . ?
S1 O2 1.429(3) . ?
S1 O3 1.432(3) . ?
S1 O4 1.448(3) . ?
S1 C34 1.811(6) . ?
O1 C26 1.374(4) . ?
O1 C28 1.388(4) . ?
C29 C28 1.385(5) . ?
C29 C30 1.405(5) . ?
C29 C27 1.478(5) . ?
C6 C5 1.395(5) . ?
C6 C1 1.397(5) . ?
C27 C26 1.371(5) . ?
C18 C11 1.396(5) . ?
C18 C7 1.401(5) . ?
C26 C25 1.492(5) . ?
C28 C33 1.390(5) . ?
C30 C31 1.390(5) . ?
C5 C4 1.388(5) . ?
C11 C10 1.376(6) . ?
C33 C32 1.386(6) . ?
C7 C8 1.389(6) . ?
C25 C24 1.514(5) . ?
F2 C34 1.309(5) . ?
C24 C23 1.392(6) . ?
C24 C19 1.399(6) . ?
C17 C16 1.381(6) . ?
C17 C12 1.392(6) . ?
C10 C9 1.393(6) . ?
C1 C2 1.403(6) . ?
C4 C3 1.380(6) . ?
C3 C2 1.375(6) . ?
C32 C31 1.395(6) . ?
C9 C8 1.380(6) . ?
F3 C34 1.347(6) . ?
C12 C13 1.395(6) . ?
F1 C34 1.321(6) . ?
C13 C14 1.373(8) . ?
C23 C22 1.396(7) . ?
C16 C15 1.386(7) . ?
C19 C20 1.392(8) . ?
C14 C15 1.362(8) . ?
C22 C21 1.360(8) . ?
C21 C20 1.369(9) . ?
